data_8103581
loop_
_publ_author_name
'Nord, A.G.'
'Stetanidis, T.'

_publ_section_title
;
 The cation distribution in two (Co, Mg)3 (P O4)2 solid solutions
;
_journal_name_full 'Zeitschrift fuer Kristallographie (149,1979-)'
_journal_page_first 141
_journal_page_last 149
_journal_volume 153
_journal_year 1980
_chemical_formula_sum 'Co3 Mg3 O16 P4'
_chemical_name_systematic 'Co3 Mg3 (P O4)4'
_space_group_IT_number 14
_symmetry_space_group_name_Hall '-P 2yn'
_symmetry_space_group_name_H-M 'P 1 21/n 1'
_cell_angle_alpha 90
_cell_angle_beta 94.19
_cell_angle_gamma 90
_cell_formula_units_Z 1
_cell_length_a 7.586
_cell_length_b 8.3
_cell_length_c 5.074
_cell_volume 318.624
_citation_journal_id_ASTM ZEKRDZ
_cod_data_source_file Nord_ZEKRDZ_1980_285.cif
_cod_data_source_block Co3Mg3O16P4
_cod_original_cell_volume 318.6244
_cod_original_sg_symbol_Hall '-P 2ybc (x-z,y,z)'
_cod_database_code 8103581

loop_
_symmetry_equiv_pos_as_xyz
x,y,z
-x+1/2,y+1/2,-z+1/2
-x,-y,-z
x-1/2,-y-1/2,z-1/2

loop_
_atom_site_label
_atom_site_type_symbol
_atom_site_fract_x
_atom_site_fract_y
_atom_site_fract_z
_atom_site_occupancy
_atom_site_U_iso_or_equiv
Co1 Co+2 0.615 0.137 0.096 0.55 0.0
Mg1 Mg+2 0.615 0.137 0.096 0.45 0.0
O2 O-2 0.116 0.198 0.32 1 0.0
O4 O-2 0.351 0.078 0.042 1 0.0
O3 O-2 0.277 0.362 0.958 1 0.0
Mg2 Mg+2 0 0 0.5 0.6 0.0
P1 P+5 0.197 0.199 0.05 1 0.0
Co2 Co+2 0 0 0.5 0.4 0.0
O1 O-2 0.056 0.147 0.83 1 0.0
